data_7127185
loop_
_publ_author_name
'Xu, Man-Man'
'Jia, Tong-Tong'
'Li, Bingjie'
'Ma, Wang'
'Chen, Xiaoyuan'
'Zhao, Xueli'
'Zang, Shuang-Quan'

_publ_section_title
;
 Tuning the properties of atomically precise gold nanoclusters for
 biolabeling and drug delivery.
;
_journal_issue 62
_journal_name_full 'Chemical communications (Cambridge, England)'
_journal_page_first 8766
_journal_page_last 8769
_journal_paper_doi 10.1039/d0cc03498c
_journal_volume 56
_journal_year 2020
_chemical_formula_moiety 'C210 H270 Au10 O20, 2(C2 H6 O S)'
_chemical_formula_sum 'C214 H282 Au10 O22 S2'
_chemical_formula_weight 5240.16
_space_group_crystal_system orthorhombic
_space_group_IT_number 18
_space_group_name_Hall 'P 2 2ab'
_space_group_name_H-M_alt 'P 21 21 2'
_atom_sites_solution_hydrogens geom
_atom_sites_solution_primary dual
_audit_creation_date 2019-07-17
_audit_creation_method
;
Olex2 1.2
(compiled 2018.05.29 svn.r3508 for OlexSys, GUI svn.r5506)
;
_audit_update_record
;
2020-04-09 deposited with the CCDC.	2020-07-02 downloaded from the CCDC.
;
_cell_angle_alpha 90
_cell_angle_beta 90
_cell_angle_gamma 90
_cell_formula_units_Z 2
_cell_length_a 19.6562(4)
_cell_length_b 28.6975(5)
_cell_length_c 21.2232(4)
_cell_measurement_reflns_used 55797
_cell_measurement_temperature 150.00(10)
_cell_measurement_theta_max 25.4900
_cell_measurement_theta_min 2.1610
_cell_volume 11971.7(4)
_computing_cell_refinement 'CrysAlisPro 1.171.39.27b (Rigaku OD, 2015)'
_computing_data_collection 'CrysAlisPro 1.171.39.27b (Rigaku OD, 2015)'
_computing_data_reduction 'CrysAlisPro 1.171.39.27b (Rigaku OD, 2015)'
_computing_molecular_graphics 'Olex2 (Dolomanov et al., 2009)'
_computing_publication_material 'Olex2 (Dolomanov et al., 2009)'
_computing_structure_refinement 'ShelXL (Sheldrick, 2015)'
_computing_structure_solution 'ShelXT (Sheldrick, 2015)'
_diffrn_ambient_environment N~2~
_diffrn_ambient_temperature 150.00(10)
_diffrn_detector 'CCD plate'
_diffrn_measured_fraction_theta_full 0.998
_diffrn_measured_fraction_theta_max 0.957
_diffrn_measurement_details
;
List of Runs (angles in degrees, time in seconds):

  # Type    Start    End  Width  t~exp~   \w     \q     \k     \f   Frames
#--------------------------------------------------------------------------
  1  \w    -23.00  85.00   0.50    8.50    --    7.20  57.00-150.00  216
  2  \w    -23.00  83.00   0.50    8.50    --    7.20  57.00  30.00  212
  3  \w     49.00  75.00   0.50    8.50    --   -7.40  82.00 -30.00   52
  4  \w    -50.00  29.00   0.50    8.50    --   -7.40  82.00 -30.00  158
  5  \w    -48.00  79.00   0.50    8.50    --   -7.40  82.00  90.00  254
  6  \w    -39.00  81.00   0.50    8.50    --   -7.40  77.00-120.00  240
  7  \w    -47.00  80.00   0.50    8.50    --   -7.40  82.00  60.00  254
  8  \w    -50.00  28.00   0.50    8.50    --   -7.40  82.00 150.00  156
  9  \w     52.00  79.00   0.50    8.50    --   -7.40  82.00 150.00   54
 10  \w    -50.00  80.00   0.50    8.50    --   -7.40  82.00 -90.00  260
;
_diffrn_measurement_device 'four-circle diffractometer'
_diffrn_measurement_device_type 'XtaLAB AFC12 (RINC): Kappa single'
_diffrn_measurement_method '\w scans'
_diffrn_orient_matrix_type 'CrysAlisPro convention (1999,Acta A55,543-557)'
_diffrn_orient_matrix_UB_11 0.0064176000
_diffrn_orient_matrix_UB_12 0.0026422000
_diffrn_orient_matrix_UB_13 -0.0326983000
_diffrn_orient_matrix_UB_21 0.0287369000
_diffrn_orient_matrix_UB_22 0.0140636000
_diffrn_orient_matrix_UB_23 0.0069037000
_diffrn_orient_matrix_UB_31 0.0208698000
_diffrn_orient_matrix_UB_32 -0.0201467000
_diffrn_orient_matrix_UB_33 0.0005447000
_diffrn_radiation_monochromator graphite
_diffrn_radiation_probe x-ray
_diffrn_radiation_type MoK\a
_diffrn_radiation_wavelength 0.71073
_diffrn_reflns_av_R_equivalents 0.1049
_diffrn_reflns_av_unetI/netI 0.0761
_diffrn_reflns_Laue_measured_fraction_full 0.998
_diffrn_reflns_Laue_measured_fraction_max 0.957
_diffrn_reflns_limit_h_max 25
_diffrn_reflns_limit_h_min -26
_diffrn_reflns_limit_k_max 39
_diffrn_reflns_limit_k_min -38
_diffrn_reflns_limit_l_max 28
_diffrn_reflns_limit_l_min -28
_diffrn_reflns_number 319546
_diffrn_reflns_point_group_measured_fraction_full 0.999
_diffrn_reflns_point_group_measured_fraction_max 0.958
_diffrn_reflns_theta_full 25.242
_diffrn_reflns_theta_max 29.091
_diffrn_reflns_theta_min 1.919
_diffrn_source 'fine-focus sealed X-ray tube'
_diffrn_source_type 'Enhance (Mo) X-ray Source'
_exptl_absorpt_coefficient_mu 6.172
_exptl_absorpt_correction_T_max 1.00000
_exptl_absorpt_correction_T_min 0.72324
_exptl_absorpt_correction_type multi-scan
_exptl_absorpt_process_details
;
CrysAlisPro 1.171.39.27b (Rigaku Oxford Diffraction, 2015)
Empirical absorption correction using spherical harmonics,
 implemented in SCALE3 ABSPACK scaling algorithm.
;
_exptl_crystal_colour yellow
_exptl_crystal_colour_primary yellow
_exptl_crystal_density_diffrn 1.454
_exptl_crystal_description plate
_exptl_crystal_F_000 5128
_exptl_crystal_size_max 0.3
_exptl_crystal_size_mid 0.2
_exptl_crystal_size_min 0.05
_refine_diff_density_max 0.971
_refine_diff_density_min -0.987
_refine_diff_density_rms 0.149
_refine_ls_abs_structure_details
;
 Refined as an inversion twin.
;
_refine_ls_abs_structure_Flack 0.156(8)
_refine_ls_extinction_method none
_refine_ls_goodness_of_fit_ref 1.093
_refine_ls_hydrogen_treatment constr
_refine_ls_matrix_type full
_refine_ls_number_parameters 1130
_refine_ls_number_reflns 30031
_refine_ls_number_restraints 187
_refine_ls_restrained_S_all 1.100
_refine_ls_R_factor_all 0.0760
_refine_ls_R_factor_gt 0.0460
_refine_ls_shift/su_max 0.001
_refine_ls_shift/su_mean 0.000
_refine_ls_structure_factor_coef Fsqd
_refine_ls_weighting_details
;
 w=1/[\s^2^(Fo^2^)+(0.0606P)^2^]
 where P=(Fo^2^+2Fc^2^)/3
;
_refine_ls_weighting_scheme calc
_refine_ls_wR_factor_gt 0.1064
_refine_ls_wR_factor_ref 0.1138
_reflns_Friedel_coverage 0.868
_reflns_Friedel_fraction_full 1.000
_reflns_Friedel_fraction_max 0.959
_reflns_number_gt 22104
_reflns_number_total 30031
_reflns_threshold_expression 'I > 2\s(I)'
_cod_data_source_file d0cc03498c2.cif
_cod_data_source_block hy
_cod_database_code 7127185
_shelxl_version_number 2013-2
_chemical_oxdiff_formula 'C H O N S Au'
_chemical_oxdiff_usercomment 'C H O'
_shelx_space_group_comment
;
The symmetry employed for this shelxl refinement is uniquely defined
by the following loop, which should always be used as a source of
symmetry information in preference to the above space-group names.
They are only intended as comments.
;
_shelx_estimated_absorpt_t_max 0.748
_shelx_estimated_absorpt_t_min 0.259
_reflns_odcompleteness_completeness 99.92
_reflns_odcompleteness_iscentric 1
_reflns_odcompleteness_theta 26.32
_olex2_refinement_description
;
1. Twinned data refinement
 Scales: 0.844(8)
 0.156(8)
2. Fixed Uiso
 At 1.2 times of:
  All C(H) groups, All C(H,H) groups
 At 1.5 times of:
  All C(H,H,H) groups, All O(H) groups
3. Restrained distances
 O11-C107
 1.3 with sigma of 0.01
 H98C_$1-H98C_$2
 2.2 with sigma of 0.01
 H13B-H77C
 2 with sigma of 0.01
 C99-C96
 1.53 with sigma of 0.01
 O2_$3-C25_$3 = O5-C70
 1.46 with sigma of 0.01
 C106-C105
 2.55 with sigma of 0.01
 C102-C103 \\sim C106-C103 \\sim C107-C106 \\sim C107-C105 \\sim C105-C104
 with sigma of 0.01
 C106-O11 \\sim O11-C105
 with sigma of 0.01
4. Rigid bond restraints
 O11, C107
 with sigma for 1-2 distances of 0.01 and sigma for 1-3 distances of 0.01
5. Uiso/Uaniso restraints and constraints
C50 \\sim C59 \\sim C81 \\sim C93 \\sim C102 \\sim C103 \\sim C104 \\sim C105
\\sim C106 \\sim C107: within 2A with sigma of 0.01 and sigma for terminal
atoms of 0.02
C100 \\sim C101: within 2A with sigma of 0.01 and sigma for terminal atoms of
0.02
O4 \\sim O7 \\sim O8 \\sim O10 \\sim O11: within 2A with sigma of 0.01 and
sigma for terminal atoms of 0.02
Uanis(O11) \\sim Ueq: with sigma of 0.01 and sigma for terminal atoms of 0.02
Uanis(O9) \\sim Ueq, Uanis(O10) \\sim Ueq, Uanis(C89) \\sim Ueq, Uanis(C92)
\\sim Ueq, Uanis(C95) \\sim Ueq, Uanis(C101) \\sim Ueq: with sigma of 0.01 and
sigma for terminal atoms of 0.02
Uanis(O9) \\sim Ueq, Uanis(C101) \\sim Ueq: with sigma of 0.005 and sigma for
terminal atoms of 0.01
Uanis(C104) \\sim Ueq: with sigma of 0.01 and sigma for terminal atoms of 0.02
Uanis(C60) \\sim Ueq, Uanis(C84) \\sim Ueq: with sigma of 0.01 and sigma for
terminal atoms of 0.02
Uanis(O7) \\sim Ueq, Uanis(C101) \\sim Ueq, Uanis(C75) \\sim Ueq, Uanis(C100)
\\sim Ueq: with sigma of 0.01 and sigma for terminal atoms of 0.02
Uanis(O7) \\sim Ueq, Uanis(O5) \\sim Ueq, Uanis(O7) \\sim Ueq, Uanis(O8) \\sim
Ueq: with sigma of 0.01 and sigma for terminal atoms of 0.02
Uanis(O7) \\sim Ueq: with sigma of 0.01 and sigma for terminal atoms of 0.01
Uanis(C99) \\sim Ueq: with sigma of 0.01 and sigma for terminal atoms of 0.02
Uanis(C84) \\sim Ueq: with sigma of 0.01 and sigma for terminal atoms of 0.02
6.a Ternary CH refined with riding coordinates:
 C5(H5A), C14(H14), C15(H15), C16(H16), C17(H17), C20(H20), C24(H24), C31(H31),
  C37(H37), C42(H42), C45(H45), C59(H59), C62(H62), C64(H64), C65(H65),
 C69(H69), C72(H72), C74(H74), C81(H81), C102(H102)
6.b Secondary CH2 refined with riding coordinates:
 C10(H10A,H10B), C13(H13A,H13B), C18(H18A,H18B), C21(H21A,H21B), C23(H23A,
 H23B), C26(H26A,H26B), C29(H29A,H29B), C30(H30A,H30B), C33(H33A,H33B),
 C34(H34A,H34B), C35(H35A,H35B), C36(H36A,H36B), C39(H39A,H39B), C41(H41A,H41B),
  C43(H43A,H43B), C44(H44A,H44B), C46(H46A,H46B), C47(H47A,H47B), C48(H48A,
 H48B), C50(H50A,H50B), C52(H52A,H52B), C53(H53A,H53B), C54(H54A,H54B),
 C55(H55A,H55B), C56(H56A,H56B), C58(H58A,H58B), C61(H61A,H61B), C66(H66A,H66B),
  C67(H67A,H67B), C71(H71A,H71B), C73(H73A,H73B), C75(H75A,H75B), C76(H76A,
 H76B), C82(H82A,H82B), C83(H83A,H83B), C87(H87A,H87B), C88(H88A,H88B),
 C91(H91A,H91B), C93(H93A,H93B), C95(H95A,H95B), C97(H97A,H97B), C99(H99A,H99B),
  C100(H10C,H10D), C104(H10H,H10I), C105(H10J,H10K)
6.c Aromatic/amide H refined with riding coordinates:
 C49(H49), C68(H68), C86(H86), C94(H94), C106(H106)
6.d Idealised Me refined as rotating group:
 C22(H22A,H22B,H22C), C63(H63A,H63B,H63C), C77(H77A,H77B,H77C), C89(H89A,H89B,
 H89C), C101(H10E,H10F,H10G), C92(H92A,H92B,H92C), C98(H98A,H98B,H98C)
6.e Idealised tetrahedral OH refined as rotating group:
 O1(H1), O2(H2), O3(H3), O5(H5), O7(H7)
;
_smtbx_masks_void_probe_radius 1.2
_smtbx_masks_void_truncation_radius 1.2
_olex2_submission_special_instructions 'No special instructions were received'
_oxdiff_exptl_absorpt_empirical_details
;
Empirical correction (ABSPACK) includes:
- Absorption correction using spherical harmonics
- Frame scaling
;
_oxdiff_exptl_absorpt_empirical_full_max 1.342
_oxdiff_exptl_absorpt_empirical_full_min 0.743

loop_
_space_group_symop_operation_xyz
'x, y, z'
'-x, -y, z'
'-x+1/2, y+1/2, -z'
'x+1/2, -y+1/2, -z'

loop_
_atom_site_label
_atom_site_type_symbol
_atom_site_fract_x
_atom_site_fract_y
_atom_site_fract_z
_atom_site_U_iso_or_equiv
_atom_site_adp_type
_atom_site_occupancy
_atom_site_site_symmetry_order
_atom_site_calc_flag
_atom_site_refinement_flags_posn
_atom_site_refinement_flags_adp
_atom_site_refinement_flags_occupancy
_atom_site_disorder_assembly
_atom_site_disorder_group
Au1 Au 0.40549(2) 0.48916(2) 0.34621(2) 0.03261(11) Uani 1 1 d . . . . .
Au2 Au 0.51597(2) 0.54963(2) 0.24053(2) 0.02949(10) Uani 1 1 d . . . . .
Au3 Au 0.57861(2) 0.63010(2) 0.31146(2) 0.03254(11) Uani 1 1 d . . . . .
Au4 Au 0.48741(3) 0.63910(2) 0.18145(2) 0.03994(12) Uani 1 1 d . . . . .
Au5 Au 0.40402(2) 0.53182(2) 0.14973(2) 0.03853(12) Uani 1 1 d . . . . .
O1 O 0.2845(4) 0.5526(3) 0.3860(5) 0.045(2) Uani 1 1 d . . . . .
H1 H 0.2435 0.5575 0.3825 0.068 Uiso 1 1 calc GR . . . .
O2 O 0.7297(5) 0.5348(4) 0.0764(4) 0.056(3) Uani 1 1 d D . . . .
H2 H 0.7612 0.5185 0.0640 0.084 Uiso 1 1 calc GR . . . .
O3 O 0.7142(4) 0.5187(3) 0.4747(5) 0.048(2) Uani 1 1 d . . . . .
H3 H 0.7075 0.4938 0.4570 0.071 Uiso 1 1 calc GR . . . .
O4 O 0.8738(6) 0.9503(4) 0.3562(6) 0.078(3) Uani 1 1 d . U . . .
O5 O 0.3126(6) 0.5471(3) 0.0172(5) 0.073(3) Uani 1 1 d D U . . .
H5 H 0.2742 0.5444 0.0319 0.110 Uiso 1 1 calc GR . . . .
O7 O 0.4630(6) 0.7465(4) 0.1412(7) 0.087(4) Uani 1 1 d . U . . .
H7 H 0.4567 0.7361 0.1057 0.131 Uiso 1 1 calc GR . . . .
O8 O 0.7874(8) 0.7566(4) 0.4930(6) 0.094(4) Uani 1 1 d . U . . .
O9 O 0.5058(7) 0.8411(5) 0.6594(8) 0.110(5) Uani 1 1 d . U . . .
O10 O 0.5327(8) 0.8967(5) 0.4234(7) 0.113(5) Uani 1 1 d . U . . .
O11 O 0.2089(13) 0.8806(8) 0.2357(12) 0.219(11) Uani 1 1 d D U . . .
C1 C 0.5555(7) 0.6778(4) 0.2447(6) 0.041(3) Uani 1 1 d . . . . .
C2 C 0.4250(7) 0.6055(4) 0.1253(6) 0.044(3) Uani 1 1 d . . . . .
C3 C 0.6062(5) 0.5838(4) 0.3763(6) 0.033(3) Uani 1 1 d . . . . .
C4 C 0.3395(6) 0.6322(4) 0.3872(6) 0.041(3) Uani 1 1 d . . . . .
C5 C 0.3476(6) 0.6660(4) 0.3313(5) 0.037(3) Uani 1 1 d . . . . .
H5A H 0.3883 0.6567 0.3077 0.044 Uiso 1 1 calc R . . . .
C6 C 0.3800(6) 0.5625(4) 0.3244(6) 0.034(3) Uani 1 1 d . . . . .
C7 C 0.5993(6) 0.5393(4) 0.1886(5) 0.035(3) Uani 1 1 d . . . . .
C8 C 0.3214(6) 0.5857(4) 0.3488(7) 0.040(3) Uani 1 1 d . . . . .
C9 C 0.6247(6) 0.5611(4) 0.4226(6) 0.041(3) Uani 1 1 d . . . . .
C10 C 0.5955(7) 0.5117(4) 0.5154(5) 0.037(3) Uani 1 1 d . . . . .
H10A H 0.6171 0.4858 0.5368 0.045 Uiso 1 1 calc R . . . .
H10B H 0.5644 0.4994 0.4841 0.045 Uiso 1 1 calc R . . . .
C11 C 0.6495(6) 0.5427(4) 0.4836(6) 0.039(3) Uani 1 1 d . . . . .
C12 C 0.7612(6) 0.5801(4) 0.1731(7) 0.048(3) Uani 1 1 d . . . . .
C13 C 0.6880(7) 0.6280(5) 0.5074(7) 0.050(3) Uani 1 1 d . . . . .
H13A H 0.6644 0.6372 0.4693 0.060 Uiso 1 1 calc R . . . .
H13B H 0.7357 0.6237 0.4973 0.060 Uiso 1 1 calc DR . . . .
C14 C 0.8069(7) 0.5975(4) 0.2829(7) 0.050(3) Uani 1 1 d . . . . .
H14 H 0.8521 0.6039 0.2652 0.060 Uiso 1 1 calc R . . . .
C15 C 0.4255(6) 0.7177(4) 0.3917(6) 0.039(3) Uani 1 1 d . . . . .
H15 H 0.4629 0.7112 0.3625 0.047 Uiso 1 1 calc R . . . .
C16 C 0.5854(6) 0.5923(3) 0.5505(5) 0.034(3) Uani 1 1 d . . . . .
H16 H 0.5628 0.6030 0.5119 0.041 Uiso 1 1 calc R . . . .
C17 C 0.3586(6) 0.7158(4) 0.3548(6) 0.042(3) Uani 1 1 d . . . . .
H17 H 0.3206 0.7253 0.3818 0.051 Uiso 1 1 calc R . . . .
C18 C 0.5567(7) 0.5426(4) 0.5631(6) 0.041(3) Uani 1 1 d . . . . .
H18A H 0.5658 0.5328 0.6060 0.049 Uiso 1 1 calc R . . . .
H18B H 0.5081 0.5414 0.5556 0.049 Uiso 1 1 calc R . . . .
C19 C 0.3829(9) 0.5907(5) 0.0883(7) 0.057(4) Uani 1 1 d . . . . .
C20 C 0.8027(6) 0.6808(4) 0.3247(6) 0.040(3) Uani 1 1 d . . . . .
H20 H 0.8432 0.6918 0.3023 0.049 Uiso 1 1 calc R . . . .
C21 C 0.8330(7) 0.5896(4) 0.1390(6) 0.046(3) Uani 1 1 d . . . . .
H21A H 0.8624 0.6060 0.1682 0.055 Uiso 1 1 calc R . . . .
H21B H 0.8542 0.5598 0.1299 0.055 Uiso 1 1 calc R . . . .
C22 C 0.2810(8) 0.6228(5) 0.4966(6) 0.057(4) Uani 1 1 d . . . . .
H22A H 0.2887 0.5898 0.4933 0.086 Uiso 1 1 calc GR . . . .
H22B H 0.2382 0.6283 0.5172 0.086 Uiso 1 1 calc GR . . . .
H22C H 0.3169 0.6367 0.5207 0.086 Uiso 1 1 calc GR . . . .
C23 C 0.4093(5) 0.6311(4) 0.4210(6) 0.036(3) Uani 1 1 d . . . . .
H23A H 0.4076 0.6100 0.4566 0.043 Uiso 1 1 calc R . . . .
H23B H 0.4442 0.6203 0.3921 0.043 Uiso 1 1 calc R . . . .
C24 C 0.7726(6) 0.5631(4) 0.2408(6) 0.042(3) Uani 1 1 d . . . . .
H24 H 0.7271 0.5584 0.2587 0.050 Uiso 1 1 calc R . . . .
C25 C 0.7291(6) 0.5354(5) 0.1444(5) 0.047(3) Uani 1 1 d D . . . .
C26 C 0.7187(6) 0.6238(4) 0.1753(6) 0.041(3) Uani 1 1 d . . . . .
H26A H 0.6739 0.6164 0.1915 0.049 Uiso 1 1 calc R . . . .
H26B H 0.7134 0.6360 0.1329 0.049 Uiso 1 1 calc R . . . .
C27 C 0.5414(6) 0.7047(4) 0.2043(6) 0.040(3) Uani 1 1 d . . . . .
C28 C 0.4340(6) 0.5553(4) 0.2952(5) 0.032(3) Uani 1 1 d . . . . .
C29 C 0.6288(9) 0.7608(5) 0.6022(9) 0.070(5) Uani 1 1 d . . . . .
H29A H 0.6780 0.7582 0.6002 0.083 Uiso 1 1 calc R . . . .
H29B H 0.6120 0.7668 0.5600 0.083 Uiso 1 1 calc R . . . .
C30 C 0.6989(7) 0.5641(5) 0.5919(7) 0.057(4) Uani 1 1 d . . . . .
H30A H 0.6839 0.5809 0.6291 0.068 Uiso 1 1 calc R . . . .
H30B H 0.6884 0.5314 0.5979 0.068 Uiso 1 1 calc R . . . .
C31 C 0.3241(7) 0.6757(5) 0.0379(7) 0.051(3) Uani 1 1 d . . . . .
H31 H 0.3560 0.6754 0.0734 0.061 Uiso 1 1 calc R . . . .
C32 C 0.6589(6) 0.5831(4) 0.5318(6) 0.037(3) Uani 1 1 d . . . . .
C33 C 0.8027(7) 0.5148(4) 0.2335(7) 0.047(3) Uani 1 1 d . . . . .
H33A H 0.8519 0.5163 0.2299 0.057 Uiso 1 1 calc R . . . .
H33B H 0.7910 0.4952 0.2691 0.057 Uiso 1 1 calc R . . . .
C34 C 0.3679(8) 0.6667(5) -0.0219(6) 0.057(4) Uani 1 1 d . . . . .
H34A H 0.3448 0.6781 -0.0592 0.068 Uiso 1 1 calc R . . . .
H34B H 0.4115 0.6822 -0.0184 0.068 Uiso 1 1 calc R . . . .
C35 C 0.7714(7) 0.4965(5) 0.1737(6) 0.053(4) Uani 1 1 d . . . . .
H35A H 0.7427 0.4698 0.1829 0.063 Uiso 1 1 calc R . . . .
H35B H 0.8067 0.4867 0.1447 0.063 Uiso 1 1 calc R . . . .
C36 C 0.4261(7) 0.6802(4) 0.4435(6) 0.043(3) Uani 1 1 d . . . . .
H36A H 0.4708 0.6798 0.4628 0.052 Uiso 1 1 calc R . . . .
H36B H 0.3936 0.6890 0.4758 0.052 Uiso 1 1 calc R . . . .
C37 C 0.7142(7) 0.8812(5) 0.2651(7) 0.052(4) Uani 1 1 d . . . . .
H37 H 0.6944 0.9064 0.2399 0.063 Uiso 1 1 calc R . . . .
C38 C 0.6568(6) 0.5325(4) 0.1637(6) 0.037(3) Uani 1 1 d . . . . .
C39 C 0.8167(7) 0.5795(5) 0.3499(7) 0.055(4) Uani 1 1 d . . . . .
H39A H 0.7727 0.5739 0.3690 0.066 Uiso 1 1 calc R . . . .
H39B H 0.8413 0.5502 0.3488 0.066 Uiso 1 1 calc R . . . .
C40 C 0.8246(7) 0.6621(5) 0.3883(7) 0.054(4) Uani 1 1 d . . . . .
C41 C 0.2795(6) 0.6439(4) 0.4316(6) 0.045(3) Uani 1 1 d . . . . .
H41A H 0.2775 0.6775 0.4362 0.053 Uiso 1 1 calc R . . . .
H41B H 0.2378 0.6342 0.4111 0.053 Uiso 1 1 calc R . . . .
C42 C 0.7682(6) 0.6427(4) 0.2844(6) 0.038(3) Uani 1 1 d . . . . .
H42 H 0.7242 0.6361 0.3041 0.046 Uiso 1 1 calc R . . . .
C43 C 0.7529(6) 0.6619(4) 0.2183(6) 0.042(3) Uani 1 1 d . . . . .
H43A H 0.7949 0.6724 0.1990 0.051 Uiso 1 1 calc R . . . .
H43B H 0.7228 0.6886 0.2219 0.051 Uiso 1 1 calc R . . . .
C44 C 0.3772(9) 0.6142(5) -0.0254(7) 0.066(4) Uani 1 1 d . . . . .
H44A H 0.4251 0.6062 -0.0224 0.079 Uiso 1 1 calc R . . . .
H44B H 0.3597 0.6023 -0.0650 0.079 Uiso 1 1 calc R . . . .
C45 C 0.6725(7) 0.8383(4) 0.2516(7) 0.051(3) Uani 1 1 d . . . . .
H45 H 0.6879 0.8134 0.2799 0.061 Uiso 1 1 calc R . . . .
C46 C 0.6802(6) 0.6667(4) 0.5584(7) 0.048(3) Uani 1 1 d . . . . .
H46A H 0.7070 0.6582 0.5950 0.058 Uiso 1 1 calc R . . . .
H46B H 0.6984 0.6957 0.5419 0.058 Uiso 1 1 calc R . . . .
C47 C 0.6089(7) 0.8016(5) 0.6463(9) 0.071(5) Uani 1 1 d . . . . .
H47A H 0.6290 0.7969 0.6875 0.085 Uiso 1 1 calc R . . . .
H47B H 0.6261 0.8306 0.6292 0.085 Uiso 1 1 calc R . . . .
C48 C 0.8026(9) 0.8522(6) 0.1850(8) 0.074(5) Uani 1 1 d . . . . .
H48A H 0.8504 0.8436 0.1860 0.088 Uiso 1 1 calc R . . . .
H48B H 0.7959 0.8731 0.1497 0.088 Uiso 1 1 calc R . . . .
C49 C 0.8220(8) 0.6872(5) 0.4390(8) 0.062(4) Uani 1 1 d . . . . .
H49 H 0.8369 0.6734 0.4762 0.075 Uiso 1 1 calc R . . . .
C50 C 0.3314(10) 0.7618(5) 0.0381(8) 0.071(4) Uani 1 1 d . U . . .
H50A H 0.3673 0.7602 0.0694 0.086 Uiso 1 1 calc R . . . .
H50B H 0.3525 0.7617 -0.0032 0.086 Uiso 1 1 calc R . . . .
C51 C 0.7846(7) 0.8767(5) 0.2448(7) 0.053(4) Uani 1 1 d . . . . .
C52 C 0.4992(6) 0.6357(4) 0.6130(6) 0.042(3) Uani 1 1 d . . . . .
H52A H 0.4822 0.6067 0.6304 0.050 Uiso 1 1 calc R . . . .
H52B H 0.4744 0.6418 0.5743 0.050 Uiso 1 1 calc R . . . .
C53 C 0.2755(6) 0.6057(4) 0.2937(6) 0.039(3) Uani 1 1 d . . . . .
H53A H 0.2879 0.5912 0.2540 0.047 Uiso 1 1 calc R . . . .
H53B H 0.2280 0.5991 0.3020 0.047 Uiso 1 1 calc R . . . .
C54 C 0.2865(7) 0.6568(4) 0.2902(7) 0.044(3) Uani 1 1 d . . . . .
H54A H 0.2470 0.6734 0.3058 0.053 Uiso 1 1 calc R . . . .
H54B H 0.2952 0.6664 0.2472 0.053 Uiso 1 1 calc R . . . .
C55 C 0.8562(7) 0.6146(5) 0.3894(8) 0.055(4) Uani 1 1 d . . . . .
H55A H 0.8584 0.6037 0.4326 0.066 Uiso 1 1 calc R . . . .
H55B H 0.9024 0.6167 0.3736 0.066 Uiso 1 1 calc R . . . .
C56 C 0.7537(9) 0.7231(5) 0.3347(6) 0.064(4) Uani 1 1 d . . . . .
H56A H 0.7458 0.7380 0.2943 0.076 Uiso 1 1 calc R . . . .
H56B H 0.7104 0.7115 0.3498 0.076 Uiso 1 1 calc R . . . .
C57 C 0.5295(8) 0.7183(5) 0.6454(8) 0.064(4) Uani 1 1 d . . . . .
C58 C 0.3641(8) 0.7492(4) 0.2964(9) 0.062(5) Uani 1 1 d . . . . .
H58A H 0.3243 0.7469 0.2695 0.074 Uiso 1 1 calc R . . . .
H58B H 0.4046 0.7428 0.2717 0.074 Uiso 1 1 calc R . . . .
C59 C 0.2852(9) 0.7186(6) 0.0447(7) 0.067(4) Uani 1 1 d . U . . .
H59 H 0.2501 0.7196 0.0119 0.080 Uiso 1 1 calc R . . . .
C60 C 0.5605(9) 0.7905(5) 0.1797(9) 0.065(4) Uani 1 1 d . U . . .
C61 C 0.5961(9) 0.8452(5) 0.2619(9) 0.070(4) Uani 1 1 d . . . . .
H61A H 0.5883 0.8520 0.3061 0.084 Uiso 1 1 calc R . . . .
H61B H 0.5814 0.8720 0.2378 0.084 Uiso 1 1 calc R . . . .
C62 C 0.4361(9) 0.7669(5) 0.4196(8) 0.063(4) Uani 1 1 d . . . . .
H62 H 0.4032 0.7704 0.4540 0.076 Uiso 1 1 calc R . . . .
C63 C 0.8291(8) 0.6173(6) 0.0786(7) 0.066(5) Uani 1 1 d . . . . .
H63A H 0.7823 0.6234 0.0685 0.099 Uiso 1 1 calc GR . . . .
H63B H 0.8497 0.5998 0.0450 0.099 Uiso 1 1 calc GR . . . .
H63C H 0.8528 0.6463 0.0838 0.099 Uiso 1 1 calc GR . . . .
C64 C 0.5741(6) 0.6302(4) 0.5978(6) 0.037(3) Uani 1 1 d . . . . .
H64 H 0.5964 0.6202 0.6368 0.045 Uiso 1 1 calc R . . . .
C65 C 0.6831(8) 0.8215(5) 0.1826(7) 0.058(4) Uani 1 1 d . . . . .
H65 H 0.6720 0.8470 0.1537 0.070 Uiso 1 1 calc R . . . .
C66 C 0.7793(10) 0.7587(5) 0.3798(9) 0.073(5) Uani 1 1 d . . . . .
H66A H 0.7452 0.7828 0.3848 0.087 Uiso 1 1 calc R . . . .
H66B H 0.8198 0.7731 0.3624 0.087 Uiso 1 1 calc R . . . .
C67 C 0.4856(8) 0.6762(5) 0.6610(7) 0.061(4) Uani 1 1 d . . . . .
H67A H 0.4379 0.6850 0.6594 0.073 Uiso 1 1 calc R . . . .
H67B H 0.4956 0.6656 0.7034 0.073 Uiso 1 1 calc R . . . .
C68 C 0.8365(9) 0.8980(5) 0.2784(7) 0.066(4) Uani 1 1 d . . . . .
H68 H 0.8810 0.8907 0.2671 0.079 Uiso 1 1 calc R . . . .
C69 C 0.6066(7) 0.6747(4) 0.5790(7) 0.054(4) Uani 1 1 d . . . . .
H69 H 0.5823 0.6850 0.5412 0.065 Uiso 1 1 calc R . . . .
C70 C 0.3379(8) 0.5931(4) 0.0298(6) 0.053(4) Uani 1 1 d D . . . .
C71 C 0.2256(9) 0.6286(6) -0.0089(8) 0.079(6) Uani 1 1 d . . . . .
H71A H 0.2076 0.6598 -0.0135 0.094 Uiso 1 1 calc R . . . .
H71B H 0.2468 0.6203 -0.0486 0.094 Uiso 1 1 calc R . . . .
C72 C 0.5978(6) 0.7141(4) 0.6277(6) 0.042(3) Uani 1 1 d . . . . .
H72 H 0.6236 0.7053 0.6653 0.051 Uiso 1 1 calc R . . . .
C73 C 0.5531(8) 0.8037(5) 0.2434(8) 0.063(4) Uani 1 1 d . . . . .
H73A H 0.5652 0.7775 0.2700 0.075 Uiso 1 1 calc R . . . .
H73B H 0.5057 0.8111 0.2513 0.075 Uiso 1 1 calc R . . . .
C74 C 0.6368(9) 0.7799(5) 0.1687(6) 0.063(5) Uani 1 1 d . . . . .
H74 H 0.6494 0.7551 0.1982 0.075 Uiso 1 1 calc R . . . .
C75 C 0.5734(9) 0.7291(6) 0.0988(7) 0.071(5) Uani 1 1 d . U . . .
H75A H 0.5470 0.7365 0.0615 0.085 Uiso 1 1 calc R . . . .
H75B H 0.5831 0.6960 0.0990 0.085 Uiso 1 1 calc R . . . .
C76 C 0.7077(9) 0.8964(5) 0.3342(7) 0.062(4) Uani 1 1 d . . . . .
H76A H 0.7201 0.8706 0.3615 0.075 Uiso 1 1 calc R . . . .
H76B H 0.6608 0.9046 0.3431 0.075 Uiso 1 1 calc R . . . .
C77 C 0.7784(7) 0.5701(7) 0.5843(9) 0.081(6) Uani 1 1 d . . . . .
H77A H 0.7947 0.5489 0.5527 0.121 Uiso 1 1 calc GR . . . .
H77B H 0.8004 0.5636 0.6237 0.121 Uiso 1 1 calc GR . . . .
H77C H 0.7884 0.6015 0.5718 0.121 Uiso 1 1 calc DGR . . . .
C78 C 0.4231(10) 0.8068(5) 0.3734(8) 0.070(5) Uani 1 1 d . . . . .
C79 C 0.2828(9) 0.6298(6) 0.0433(7) 0.070(5) Uani 1 1 d . . . . .
C80 C 0.5357(8) 0.8039(5) 0.6519(11) 0.085(6) Uani 1 1 d . . . . .
C81 C 0.2515(10) 0.7228(6) 0.1089(8) 0.080(4) Uani 1 1 d . U . . .
H81 H 0.2881 0.7234 0.1402 0.096 Uiso 1 1 calc R . . . .
C82 C 0.5057(10) 0.7732(5) 0.4482(9) 0.081(6) Uani 1 1 d . . . . .
H82A H 0.5104 0.7511 0.4825 0.098 Uiso 1 1 calc R . . . .
H82B H 0.5393 0.7650 0.4165 0.098 Uiso 1 1 calc R . . . .
C83 C 0.7548(8) 0.9392(5) 0.3485(9) 0.067(4) Uani 1 1 d . . . . .
H83A H 0.7377 0.9661 0.3260 0.081 Uiso 1 1 calc R . . . .
H83B H 0.7529 0.9461 0.3932 0.081 Uiso 1 1 calc R . . . .
C84 C 0.5357(8) 0.7430(5) 0.1572(7) 0.057(4) Uani 1 1 d . U . . .
C85 C 0.8270(9) 0.9310(5) 0.3300(7) 0.061(4) Uani 1 1 d . . . . .
C86 C 0.4960(7) 0.7594(5) 0.6540(10) 0.078(6) Uani 1 1 d . . . . .
H86 H 0.4493 0.7598 0.6610 0.094 Uiso 1 1 calc R . . . .
C87 C 0.2472(8) 0.6334(7) 0.1080(8) 0.073(5) Uani 1 1 d . . . . .
H87A H 0.2152 0.6078 0.1116 0.087 Uiso 1 1 calc R . . . .
H87B H 0.2813 0.6292 0.1406 0.087 Uiso 1 1 calc R . . . .
C88 C 0.3685(10) 0.7997(5) 0.3313(9) 0.073(5) Uani 1 1 d . . . . .
H88A H 0.3709 0.8235 0.2989 0.088 Uiso 1 1 calc R . . . .
H88B H 0.3264 0.8045 0.3542 0.088 Uiso 1 1 calc R . . . .
C89 C 0.1683(10) 0.5969(7) 0.0014(10) 0.101(7) Uani 1 1 d . U . . .
H89A H 0.1308 0.6062 -0.0247 0.152 Uiso 1 1 calc GR . . . .
H89B H 0.1550 0.5981 0.0449 0.152 Uiso 1 1 calc GR . . . .
H89C H 0.1817 0.5657 -0.0093 0.152 Uiso 1 1 calc GR . . . .
C90 C 0.7960(10) 0.7385(6) 0.4432(12) 0.088(6) Uani 1 1 d . . . . .
C91 C 0.7600(9) 0.8089(5) 0.1755(8) 0.070(5) Uani 1 1 d . . . . .
H91A H 0.7724 0.7856 0.2064 0.084 Uiso 1 1 calc R . . . .
H91B H 0.7683 0.7962 0.1339 0.084 Uiso 1 1 calc R . . . .
C93 C 0.2920(11) 0.8072(7) 0.0467(9) 0.087(4) Uani 1 1 d . U . . .
H93A H 0.2617 0.8116 0.0111 0.104 Uiso 1 1 calc R . . . .
H93B H 0.3237 0.8331 0.0477 0.104 Uiso 1 1 calc R . . . .
C94 C 0.4553(10) 0.8466(6) 0.3753(8) 0.076(5) Uani 1 1 d . . . . .
H94 H 0.4457 0.8687 0.3445 0.091 Uiso 1 1 calc R . . . .
C95 C 0.6428(9) 0.7590(6) 0.1004(7) 0.067(4) Uani 1 1 d . U . . .
H95A H 0.6827 0.7394 0.0958 0.081 Uiso 1 1 calc R . . . .
H95B H 0.6433 0.7831 0.0683 0.081 Uiso 1 1 calc R . . . .
C96 C 0.5036(13) 0.8576(6) 0.4216(12) 0.118(8) Uani 1 1 d D . . . .
C97 C 0.2102(9) 0.6774(6) 0.1208(9) 0.072(5) Uani 1 1 d . . . . .
H97A H 0.1955 0.6772 0.1644 0.086 Uiso 1 1 calc R . . . .
H97B H 0.1697 0.6781 0.0947 0.086 Uiso 1 1 calc R . . . .
C99 C 0.5227(12) 0.8206(6) 0.4728(10) 0.106(7) Uani 1 1 d D U . . .
H99A H 0.5709 0.8225 0.4823 0.127 Uiso 1 1 calc R . . . .
H99B H 0.4974 0.8266 0.5112 0.127 Uiso 1 1 calc R . . . .
C100 C 0.5354(11) 0.8282(7) 0.1306(11) 0.101(6) Uani 1 1 d . U . . .
H10C H 0.5691 0.8528 0.1286 0.121 Uiso 1 1 calc R . . . .
H10D H 0.5336 0.8137 0.0893 0.121 Uiso 1 1 calc R . . . .
C101 C 0.4694(13) 0.8492(9) 0.1433(13) 0.130(8) Uani 1 1 d . U . . .
H10E H 0.4379 0.8406 0.1108 0.194 Uiso 1 1 calc GR . . . .
H10F H 0.4740 0.8825 0.1443 0.194 Uiso 1 1 calc GR . . . .
H10G H 0.4528 0.8385 0.1833 0.194 Uiso 1 1 calc GR . . . .
C102 C 0.2111(11) 0.7652(7) 0.1184(10) 0.098(4) Uani 1 1 d D U . . .
H102 H 0.1739 0.7649 0.0877 0.117 Uiso 1 1 calc R . . . .
C103 C 0.2503(11) 0.8066(6) 0.1080(10) 0.101(4) Uani 1 1 d D U . . .
C104 C 0.1767(14) 0.7700(8) 0.1908(11) 0.117(5) Uani 1 1 d D U . . .
H10H H 0.1408 0.7472 0.1959 0.141 Uiso 1 1 calc R . . . .
H10I H 0.2112 0.7641 0.2225 0.141 Uiso 1 1 calc R . . . .
C105 C 0.1494(10) 0.8160(6) 0.1991(11) 0.127(6) Uani 1 1 d D U . . .
H10J H 0.1165 0.8230 0.1664 0.153 Uiso 1 1 calc R . . . .
H10K H 0.1273 0.8188 0.2398 0.153 Uiso 1 1 calc R . . . .
C106 C 0.2567(11) 0.8472(7) 0.1466(9) 0.132(6) Uani 1 1 d D U . . .
H106 H 0.2890 0.8705 0.1408 0.158 Uiso 1 1 calc R . . . .
C107 C 0.2063(12) 0.8469(8) 0.1952(11) 0.137(6) Uani 1 1 d D U . . .
S1 S 0.6134(2) 0.92525(17) 0.5562(3) 0.0850(15) Uani 1 1 d . . . . .
O6 O 0.6469(5) 0.9404(5) 0.6147(6) 0.086(4) Uani 1 1 d . . . . .
C92 C 0.6282(11) 0.9727(6) 0.5051(11) 0.096(6) Uani 1 1 d . U . . .
H92A H 0.6659 0.9907 0.5206 0.144 Uiso 1 1 calc GR . . . .
H92B H 0.5884 0.9919 0.5034 0.144 Uiso 1 1 calc GR . . . .
H92C H 0.6386 0.9612 0.4637 0.144 Uiso 1 1 calc GR . . . .
C98 C 0.5273(9) 0.9383(6) 0.5692(12) 0.112(8) Uani 1 1 d . . . . .
H98A H 0.5211 0.9481 0.6121 0.168 Uiso 1 1 calc GR . . . .
H98B H 0.5002 0.9110 0.5614 0.168 Uiso 1 1 calc GR . . . .
H98C H 0.5134 0.9628 0.5413 0.168 Uiso 1 1 calc DGR . . . .

loop_
_atom_site_aniso_label
_atom_site_aniso_U_11
_atom_site_aniso_U_22
_atom_site_aniso_U_33
_atom_site_aniso_U_23
_atom_site_aniso_U_13
_atom_site_aniso_U_12
Au1 0.0339(2) 0.0284(2) 0.0355(2) -0.00277(18) 0.0019(2) 0.00157(18)
Au2 0.0320(2) 0.02453(19) 0.0319(2) 0.00052(17) -0.00056(18) -0.00042(18)
Au3 0.0356(2) 0.0254(2) 0.0367(2) 0.00336(18) -0.00177(19) -0.00202(17)
Au4 0.0469(3) 0.0284(2) 0.0446(3) 0.0053(2) -0.0078(2) -0.0062(2)
Au5 0.0461(3) 0.0310(2) 0.0384(2) 0.00285(19) -0.0115(2) -0.0036(2)
O1 0.038(5) 0.030(4) 0.068(6) 0.004(4) 0.012(4) 0.004(4)
O2 0.053(6) 0.078(7) 0.038(5) 0.002(5) 0.014(4) -0.010(5)
O3 0.041(5) 0.047(5) 0.055(6) -0.003(4) -0.013(4) 0.009(4)
O4 0.074(7) 0.081(8) 0.080(8) -0.027(7) -0.025(6) -0.010(6)
O5 0.106(8) 0.051(6) 0.063(7) 0.016(5) -0.050(6) -0.020(6)
O7 0.085(7) 0.056(6) 0.121(9) 0.021(6) -0.057(7) -0.019(5)
O8 0.152(12) 0.063(7) 0.065(7) -0.035(6) -0.019(8) -0.019(8)
O9 0.086(8) 0.077(7) 0.168(10) -0.006(8) -0.026(8) 0.028(6)
O10 0.128(12) 0.088(9) 0.121(11) 0.003(8) -0.035(9) -0.052(9)
O11 0.29(2) 0.191(18) 0.178(18) -0.043(14) 0.002(18) 0.074(17)
C1 0.054(7) 0.021(5) 0.049(8) -0.003(6) -0.005(6) -0.001(5)
C2 0.079(10) 0.021(6) 0.032(6) 0.012(5) -0.017(7) -0.004(6)
C3 0.024(6) 0.019(5) 0.055(7) -0.004(5) 0.010(5) -0.004(4)
C4 0.035(6) 0.035(6) 0.052(8) -0.007(6) 0.006(6) 0.004(5)
C5 0.037(6) 0.039(7) 0.034(7) -0.001(5) -0.007(5) -0.003(5)
C6 0.033(6) 0.027(6) 0.041(7) 0.004(5) -0.009(5) 0.002(5)
C7 0.041(7) 0.030(6) 0.034(6) -0.004(5) -0.013(6) -0.004(5)
C8 0.031(6) 0.028(6) 0.060(8) 0.000(6) -0.014(6) -0.003(5)
C9 0.032(6) 0.038(7) 0.054(8) 0.001(6) -0.004(6) 0.009(5)
C10 0.054(7) 0.023(5) 0.036(6) -0.001(5) -0.001(6) -0.006(5)
C11 0.034(6) 0.029(6) 0.053(7) 0.013(5) -0.002(5) 0.002(5)
C12 0.036(7) 0.040(7) 0.068(9) 0.011(6) 0.023(6) 0.003(5)
C13 0.040(7) 0.046(8) 0.065(9) -0.011(7) -0.004(6) -0.014(6)
C14 0.047(8) 0.040(7) 0.062(9) 0.019(7) 0.002(7) 0.004(6)
C15 0.036(6) 0.028(6) 0.052(7) -0.004(5) 0.002(6) 0.003(5)
C16 0.039(6) 0.021(5) 0.043(6) 0.012(5) -0.006(5) 0.000(5)
C17 0.040(7) 0.049(7) 0.038(7) -0.007(6) -0.004(6) -0.005(6)
C18 0.053(7) 0.023(6) 0.047(7) -0.008(5) 0.000(6) 0.000(5)
C19 0.085(11) 0.034(7) 0.054(9) -0.004(7) -0.008(8) 0.008(7)
C20 0.037(6) 0.035(6) 0.049(8) 0.008(6) 0.004(6) -0.007(5)
C21 0.055(8) 0.040(7) 0.043(8) 0.006(6) 0.003(6) 0.000(6)
C22 0.077(10) 0.062(9) 0.033(7) -0.009(7) -0.001(7) 0.000(8)
C23 0.019(5) 0.042(6) 0.046(7) -0.004(5) -0.003(5) 0.017(5)
C24 0.031(6) 0.044(7) 0.050(7) 0.002(6) -0.002(6) 0.003(5)
C25 0.033(6) 0.047(8) 0.061(9) -0.012(7) 0.014(6) 0.005(5)
C26 0.046(7) 0.028(6) 0.048(7) 0.020(5) -0.020(6) -0.009(5)
C27 0.038(7) 0.030(6) 0.053(8) 0.005(6) -0.008(6) -0.002(5)
C28 0.053(7) 0.018(5) 0.026(6) -0.002(4) -0.007(5) -0.003(5)
C29 0.070(11) 0.035(7) 0.104(14) -0.008(8) -0.007(10) -0.002(7)
C30 0.064(9) 0.045(8) 0.061(9) -0.001(7) -0.030(8) 0.016(7)
C31 0.049(8) 0.055(8) 0.050(8) 0.020(7) -0.009(6) -0.006(7)
C32 0.032(6) 0.031(6) 0.048(7) 0.003(5) -0.011(5) -0.005(5)
C33 0.046(8) 0.038(7) 0.058(8) 0.006(6) 0.013(6) 0.005(6)
C34 0.074(10) 0.062(9) 0.036(7) 0.001(7) -0.013(7) 0.001(8)
C35 0.048(8) 0.048(8) 0.062(9) 0.004(7) 0.023(7) 0.012(6)
C36 0.045(7) 0.040(7) 0.043(7) 0.002(6) -0.012(6) -0.015(6)
C37 0.066(9) 0.039(7) 0.051(8) 0.014(6) -0.025(7) -0.004(6)
C38 0.047(7) 0.022(5) 0.042(7) -0.004(5) 0.002(6) -0.006(5)
C39 0.050(8) 0.054(8) 0.060(9) 0.018(7) -0.007(7) -0.013(6)
C40 0.046(8) 0.055(9) 0.059(9) 0.006(8) -0.009(7) -0.017(7)
C41 0.036(7) 0.036(7) 0.062(9) -0.012(6) 0.010(6) -0.001(5)
C42 0.032(6) 0.027(6) 0.056(8) -0.008(5) -0.006(5) -0.008(5)
C43 0.034(7) 0.043(7) 0.050(7) 0.016(6) -0.009(6) -0.009(5)
C44 0.084(11) 0.067(10) 0.047(9) -0.007(8) -0.026(8) 0.014(8)
C45 0.055(8) 0.026(6) 0.072(10) 0.000(6) 0.014(7) -0.009(6)
C46 0.039(7) 0.026(6) 0.080(10) -0.011(6) -0.007(7) 0.001(5)
C47 0.048(8) 0.033(7) 0.132(15) -0.016(9) -0.023(9) -0.004(6)
C48 0.079(11) 0.085(12) 0.057(10) -0.007(9) 0.017(9) -0.029(9)
C49 0.066(10) 0.044(8) 0.077(11) 0.003(8) -0.022(8) -0.039(7)
C50 0.095(9) 0.060(7) 0.059(7) 0.007(7) -0.010(7) 0.022(7)
C51 0.058(8) 0.048(8) 0.052(8) 0.014(7) -0.023(7) -0.022(6)
C52 0.035(7) 0.035(6) 0.055(7) -0.006(6) -0.009(5) -0.002(5)
C53 0.033(6) 0.039(7) 0.047(8) 0.001(6) -0.005(5) 0.001(5)
C54 0.047(8) 0.030(6) 0.056(8) 0.006(6) -0.002(6) 0.009(6)
C55 0.039(7) 0.051(8) 0.075(10) 0.012(8) -0.009(7) -0.004(6)
C56 0.098(12) 0.060(9) 0.033(7) -0.006(7) -0.027(8) 0.008(8)
C57 0.072(11) 0.033(7) 0.086(11) -0.023(7) -0.029(9) -0.004(7)
C58 0.042(8) 0.031(7) 0.113(14) -0.003(8) -0.008(8) -0.004(6)
C59 0.083(8) 0.067(8) 0.050(7) 0.025(6) -0.008(7) 0.028(7)
C60 0.075(9) 0.029(6) 0.091(10) 0.016(7) -0.024(8) -0.017(6)
C61 0.089(12) 0.031(7) 0.090(12) -0.009(7) 0.000(10) -0.015(8)
C62 0.073(11) 0.040(8) 0.076(11) 0.001(7) -0.009(8) 0.001(7)
C63 0.070(10) 0.083(11) 0.045(8) 0.010(8) 0.013(7) -0.036(9)
C64 0.038(6) 0.026(6) 0.048(7) 0.001(5) -0.007(5) -0.008(5)
C65 0.068(10) 0.063(9) 0.044(8) -0.005(7) -0.012(7) -0.031(8)
C66 0.089(13) 0.043(8) 0.086(13) 0.002(9) -0.019(10) -0.012(8)
C67 0.070(9) 0.049(8) 0.063(9) -0.017(7) -0.012(8) 0.005(7)
C68 0.073(10) 0.065(10) 0.060(10) -0.001(8) -0.019(8) -0.007(8)
C69 0.063(9) 0.022(6) 0.078(10) -0.008(6) -0.011(8) -0.006(6)
C70 0.078(10) 0.036(7) 0.046(8) 0.012(6) -0.025(7) -0.015(7)
C71 0.087(12) 0.082(12) 0.066(10) 0.040(10) -0.033(9) -0.038(10)
C72 0.037(7) 0.025(6) 0.065(8) -0.010(6) -0.009(6) -0.002(5)
C73 0.051(8) 0.055(9) 0.081(12) -0.013(8) -0.023(8) -0.003(7)
C74 0.112(13) 0.045(8) 0.031(7) 0.018(6) -0.017(7) -0.051(8)
C75 0.098(10) 0.068(8) 0.047(7) 0.002(7) -0.008(7) -0.042(8)
C76 0.076(10) 0.053(9) 0.058(10) -0.007(7) -0.002(8) -0.025(8)
C77 0.034(8) 0.111(14) 0.097(13) -0.018(11) -0.031(8) 0.036(8)
C78 0.101(13) 0.037(8) 0.072(11) -0.010(7) -0.016(10) -0.003(8)
C79 0.082(11) 0.071(11) 0.057(10) 0.024(9) -0.043(9) -0.022(9)
C80 0.065(10) 0.032(7) 0.157(18) -0.030(10) -0.045(11) 0.025(7)
C81 0.094(9) 0.082(8) 0.065(8) 0.037(7) -0.008(7) 0.031(7)
C82 0.100(14) 0.039(8) 0.105(14) 0.002(9) -0.035(12) -0.021(9)
C83 0.066(10) 0.039(8) 0.096(12) -0.018(8) -0.001(9) -0.011(7)
C84 0.073(8) 0.048(7) 0.050(7) 0.034(6) -0.025(6) -0.024(6)
C85 0.089(12) 0.035(7) 0.060(10) -0.002(7) -0.029(9) -0.003(7)
C86 0.029(7) 0.054(9) 0.151(17) -0.033(10) -0.022(9) 0.014(6)
C87 0.056(9) 0.100(14) 0.062(10) 0.033(10) -0.019(8) -0.005(9)
C88 0.097(13) 0.029(7) 0.094(13) 0.008(8) 0.003(11) 0.008(8)
C89 0.082(12) 0.117(15) 0.105(14) 0.043(12) -0.025(11) -0.027(11)
C90 0.075(12) 0.053(10) 0.14(2) -0.012(12) -0.002(12) -0.029(9)
C91 0.099(13) 0.059(9) 0.052(9) -0.020(8) 0.014(9) -0.036(9)
C93 0.110(10) 0.077(8) 0.073(8) 0.005(7) -0.006(8) 0.042(8)
C94 0.106(14) 0.052(9) 0.070(11) 0.020(8) -0.037(10) -0.015(9)
C95 0.079(9) 0.072(9) 0.052(8) 0.005(7) -0.001(7) -0.033(7)
C96 0.13(2) 0.055(12) 0.17(2) -0.001(14) -0.018(18) -0.018(12)
C97 0.069(11) 0.072(11) 0.074(11) 0.028(9) -0.006(9) 0.007(9)
C99 0.116(12) 0.074(10) 0.128(12) -0.001(9) -0.010(10) -0.030(9)
C100 0.106(11) 0.070(9) 0.126(11) 0.013(9) -0.028(9) -0.020(8)
C101 0.137(12) 0.105(11) 0.147(12) -0.001(10) -0.016(11) -0.005(10)
C102 0.117(9) 0.103(8) 0.073(8) 0.022(7) -0.001(7) 0.041(8)
C103 0.128(9) 0.098(8) 0.075(8) 0.006(8) -0.011(8) 0.049(8)
C104 0.134(9) 0.123(9) 0.095(8) 0.010(8) 0.004(8) 0.040(8)
C105 0.145(12) 0.144(11) 0.094(10) 0.003(10) 0.003(10) 0.049(10)
C106 0.160(12) 0.131(11) 0.104(10) 0.000(10) -0.012(10) 0.043(11)
C107 0.160(13) 0.146(12) 0.106(11) -0.002(10) -0.014(11) 0.045(11)
S1 0.057(3) 0.066(3) 0.131(4) -0.003(3) -0.022(3) -0.003(2)
O6 0.039(6) 0.114(10) 0.104(9) -0.021(8) -0.005(6) -0.022(6)
C92 0.093(13) 0.068(11) 0.128(15) -0.006(11) -0.030(12) 0.006(10)
C98 0.057(11) 0.091(15) 0.19(2) 0.047(16) -0.010(13) -0.003(10)

loop_
_atom_type_symbol
_atom_type_description
_atom_type_scat_dispersion_real
_atom_type_scat_dispersion_imag
_atom_type_scat_source
C C 0.0033 0.0016 'International Tables Vol C Tables 4.2.6.8 and 6.1.1.4'
H H 0.0000 0.0000 'International Tables Vol C Tables 4.2.6.8 and 6.1.1.4'
Au Au -2.0133 8.8022 'International Tables Vol C Tables 4.2.6.8 and 6.1.1.4'
O O 0.0106 0.0060 'International Tables Vol C Tables 4.2.6.8 and 6.1.1.4'
S S 0.1246 0.1234 'International Tables Vol C Tables 4.2.6.8 and 6.1.1.4'

loop_
_geom_angle_atom_site_label_1
_geom_angle_atom_site_label_2
_geom_angle_atom_site_label_3
_geom_angle
_geom_angle_site_symmetry_1
_geom_angle_site_symmetry_3
_geom_angle_publ_flag
C3 Au1 Au2 85.2(3) 2_665 2_665 ?
C3 Au1 C6 160.4(4) 2_665 . ?
C3 Au1 C9 32.1(4) 2_665 2_665 ?
C3 Au1 C28 164.9(4) 2_665 . ?
C6 Au1 Au2 108.6(3) . 2_665 ?
C6 Au1 C9 134.5(4) . 2_665 ?
C6 Au1 C28 32.4(4) . . ?
C9 Au1 Au2 116.4(3) 2_665 2_665 ?
C9 Au1 C28 162.0(4) 2_665 . ?
C28 Au1 Au2 79.8(3) . 2_665 ?
Au1 Au2 Au3 72.252(15) 2_665 . ?
Au1 Au2 Au5 144.950(19) 2_665 . ?
Au2 Au2 Au1 75.131(14) 2_665 2_665 ?
Au2 Au2 Au3 146.585(15) 2_665 . ?
Au2 Au2 Au5 70.881(16) 2_665 . ?
Au4 Au2 Au1 139.74(2) . 2_665 ?
Au4 Au2 Au2 145.05(2) . 2_665 ?
Au4 Au2 Au3 67.597(15) . . ?
Au4 Au2 Au5 74.305(16) . . ?
Au5 Au2 Au3 139.243(19) . . ?
C7 Au2 Au1 86.2(3) . 2_665 ?
C7 Au2 Au2 91.8(3) . 2_665 ?
C7 Au2 Au3 93.1(3) . . ?
C7 Au2 Au4 92.9(3) . . ?
C7 Au2 Au5 103.0(3) . . ?
C28 Au2 Au1 90.7(3) . 2_665 ?
C28 Au2 Au2 84.6(3) . 2_665 ?
C28 Au2 Au3 88.7(3) . . ?
C28 Au2 Au4 91.3(3) . . ?
C28 Au2 Au5 78.0(3) . . ?
C28 Au2 C7 175.8(4) . . ?
Au2 Au3 Au4 54.655(13) . . ?
C1 Au3 Au2 94.4(3) . . ?
C1 Au3 Au4 40.5(3) . . ?
C3 Au3 Au2 86.8(3) . . ?
C3 Au3 Au4 141.1(3) . . ?
C3 Au3 C1 177.2(5) . . ?
Au2 Au4 Au3 57.748(14) . . ?
C1 Au4 Au2 93.8(3) . . ?
C1 Au4 Au3 36.7(3) . . ?
C1 Au4 C27 31.2(4) . . ?
C2 Au4 Au2 87.1(3) . . ?
C2 Au4 Au3 143.9(3) . . ?
C2 Au4 C1 178.7(5) . . ?
C2 Au4 C27 148.2(4) . . ?
C27 Au4 Au2 124.3(3) . . ?
C27 Au4 Au3 67.9(3) . . ?
C2 Au5 Au2 81.3(3) . . ?
C2 Au5 C38 157.7(5) . 2_665 ?
C7 Au5 Au2 86.5(3) 2_665 . ?
C7 Au5 C2 167.8(5) 2_665 . ?
C7 Au5 C38 33.2(4) 2_665 2_665 ?
C19 Au5 Au2 113.4(4) . . ?
C19 Au5 C2 32.2(5) . . ?
C19 Au5 C7 159.9(5) . 2_665 ?
C19 Au5 C38 128.6(5) . 2_665 ?
C38 Au5 Au2 117.1(3) 2_665 . ?
Au3 C1 Au4 102.8(5) . . ?
C27 C1 Au3 178.0(11) . . ?
C27 C1 Au4 75.3(8) . . ?
Au4 C2 Au5 116.3(5) . . ?
C19 C2 Au4 171.0(11) . . ?
C19 C2 Au5 72.0(8) . . ?
Au3 C3 Au1 114.0(6) . 2_665 ?
C9 C3 Au1 76.2(8) . 2_665 ?
C9 C3 Au3 169.8(10) . . ?
C5 C4 C8 99.0(10) . . ?
C5 C4 C23 106.0(10) . . ?
C5 C4 C41 114.2(10) . . ?
C23 C4 C8 114.6(9) . . ?
C41 C4 C8 108.8(10) . . ?
C41 C4 C23 113.5(10) . . ?
C17 C5 C4 110.7(10) . . ?
C54 C5 C4 104.5(10) . . ?
C54 C5 C17 117.7(10) . . ?
C8 C6 Au1 123.4(8) . . ?
C28 C6 Au1 75.8(7) . . ?
C28 C6 C8 160.7(12) . . ?
Au2 C7 Au5 108.7(5) . 2_665 ?
C38 C7 Au2 171.3(10) . . ?
C38 C7 Au5 74.1(7) . 2_665 ?
O1 C8 C4 112.5(11) . . ?
O1 C8 C53 111.1(9) . . ?
C6 C8 O1 107.4(9) . . ?
C6 C8 C4 113.2(9) . . ?
C6 C8 C53 111.2(11) . . ?
C53 C8 C4 101.5(9) . . ?
C3 C9 Au1 71.7(8) . 2_665 ?
C3 C9 C11 169.1(13) . . ?
C11 C9 Au1 119.2(8) . 2_665 ?
C11 C10 C18 107.2(9) . . ?
O3 C11 C9 110.0(10) . . ?
O3 C11 C10 112.6(9) . . ?
O3 C11 C32 109.5(9) . . ?
C9 C11 C10 111.2(10) . . ?
C9 C11 C32 110.4(10) . . ?
C10 C11 C32 103.0(10) . . ?
C24 C12 C21 110.3(11) . . ?
C24 C12 C25 99.5(10) . . ?
C25 C12 C21 108.6(10) . . ?
C26 C12 C21 111.0(10) . . ?
C26 C12 C24 108.5(11) . . ?
C26 C12 C25 118.3(11) . . ?
C32 C13 C46 109.6(11) . . ?
C24 C14 C39 112.9(11) . . ?
C24 C14 C42 110.8(10) . . ?
C42 C14 C39 109.6(12) . . ?
C17 C15 C36 110.3(10) . . ?
C17 C15 C62 110.2(10) . . ?
C36 C15 C62 111.3(11) . . ?
C32 C16 C18 103.3(9) . . ?
C64 C16 C18 119.8(10) . . ?
C64 C16 C32 116.2(10) . . ?
C5 C17 C15 108.7(10) . . ?
C5 C17 C58 108.8(10) . . ?
C15 C17 C58 108.8(10) . . ?
C10 C18 C16 103.5(10) . . ?
C2 C19 Au5 75.8(9) . . ?
C2 C19 C70 154.6(13) . . ?
C70 C19 Au5 129.4(9) . . ?
C40 C20 C42 111.5(10) . . ?
C40 C20 C56 109.3(11) . . ?
C42 C20 C56 110.7(10) . . ?
C63 C21 C12 115.2(12) . . ?
C36 C23 C4 108.6(9) . . ?
C14 C24 C12 114.6(11) . . ?
C14 C24 C33 119.4(11) . . ?
C33 C24 C12 104.6(11) . . ?
O2 C25 C12 113.5(11) . . ?
O2 C25 C35 113.3(10) . . ?
O2 C25 C38 106.5(10) . . ?
C35 C25 C12 102.9(10) . . ?
C38 C25 C12 109.1(9) . . ?
C38 C25 C35 111.7(11) . . ?
C12 C26 C43 111.0(10) . . ?
C1 C27 Au4 73.5(8) . . ?
C1 C27 C84 169.3(13) . . ?
C84 C27 Au4 116.3(9) . . ?
Au2 C28 Au1 114.3(5) . . ?
C6 C28 Au1 71.8(7) . . ?
C6 C28 Au2 172.8(9) . . ?
C47 C29 C72 109.8(14) . . ?
C77 C30 C32 111.6(13) . . ?
C59 C31 C34 120.8(12) . . ?
C59 C31 C79 115.8(14) . . ?
C79 C31 C34 102.0(13) . . ?
C11 C32 C30 109.2(10) . . ?
C13 C32 C11 117.2(11) . . ?
C13 C32 C16 107.7(10) . . ?
C13 C32 C30 112.4(10) . . ?
C16 C32 C11 100.8(9) . . ?
C16 C32 C30 108.6(11) . . ?
C35 C33 C24 104.3(11) . . ?
C44 C34 C31 105.8(12) . . ?
C33 C35 C25 108.1(11) . . ?
C23 C36 C15 114.9(10) . . ?
C45 C37 C76 111.6(12) . . ?
C51 C37 C45 112.8(12) . . ?
C51 C37 C76 112.8(12) . . ?
C7 C38 Au5 72.7(7) . 2_665 ?
C7 C38 C25 165.0(11) . . ?
C25 C38 Au5 121.7(8) . 2_665 ?
C55 C39 C14 110.7(11) . . ?
C49 C40 C20 122.0(14) . . ?
C49 C40 C55 120.7(14) . . ?
C55 C40 C20 117.0(13) . . ?
C22 C41 C4 117.1(12) . . ?
C14 C42 C20 113.6(10) . . ?
C14 C42 C43 112.9(11) . . ?
C43 C42 C20 109.8(10) . . ?
C42 C43 C26 111.3(9) . . ?
C34 C44 C70 107.0(13) . . ?
C37 C45 C61 113.6(11) . . ?
C37 C45 C65 111.0(11) . . ?
C61 C45 C65 107.9(13) . . ?
C69 C46 C13 113.5(10) . . ?
C80 C47 C29 109.7(13) . . ?
C51 C48 C91 111.6(12) . . ?
C40 C49 C90 125.9(17) . . ?
C93 C50 C59 112.2(16) . . ?
C37 C51 C48 121.3(12) . . ?
C68 C51 C37 120.5(15) . . ?
C68 C51 C48 118.0(14) . . ?
C64 C52 C67 112.4(10) . . ?
C54 C53 C8 108.2(10) . . ?
C53 C54 C5 105.1(10) . . ?
C40 C55 C39 112.4(12) . . ?
C66 C56 C20 114.3(13) . . ?
C72 C57 C67 122.2(12) . . ?
C86 C57 C67 112.6(15) . . ?
C86 C57 C72 125.1(14) . . ?
C17 C58 C88 100.8(13) . . ?
C31 C59 C50 111.3(14) . . ?
C31 C59 C81 112.6(12) . . ?
C81 C59 C50 105.9(15) . . ?
C73 C60 C74 107.3(13) . . ?
C73 C60 C84 120.5(14) . . ?
C73 C60 C100 114.5(15) . . ?
C74 C60 C100 109.7(14) . . ?
C84 C60 C74 95.0(12) . . ?
C84 C60 C100 107.8(13) . . ?
C73 C61 C45 114.2(12) . . ?
C78 C62 C15 114.6(13) . . ?
C82 C62 C15 112.8(13) . . ?
C82 C62 C78 108.7(14) . . ?
C16 C64 C52 111.2(9) . . ?
C69 C64 C16 112.4(10) . . ?
C69 C64 C52 112.7(10) . . ?
C45 C65 C91 107.0(12) . . ?
C74 C65 C45 110.1(12) . . ?
C74 C65 C91 112.2(14) . . ?
C56 C66 C90 112.7(14) . . ?
C57 C67 C52 110.5(12) . . ?
C51 C68 C85 125.3(16) . . ?
C46 C69 C72 114.1(11) . . ?
C64 C69 C46 110.8(10) . . ?
C64 C69 C72 113.7(12) . . ?
O5 C70 C19 108.0(10) . . ?
O5 C70 C44 113.3(12) . . ?
O5 C70 C79 114.9(13) . . ?
C19 C70 C44 110.4(12) . . ?
C19 C70 C79 106.8(11) . . ?
C44 C70 C79 103.2(11) . . ?
C89 C71 C79 117.2(14) . . ?
C57 C72 C29 113.1(11) . . ?
C57 C72 C69 110.6(10) . . ?
C69 C72 C29 110.6(12) . . ?
C60 C73 C61 113.8(15) . . ?
C60 C74 C95 106.6(13) . . ?
C65 C74 C60 113.3(13) . . ?
C65 C74 C95 115.6(12) . . ?
C84 C75 C95 105.1(12) . . ?
C37 C76 C83 110.9(13) . . ?
C88 C78 C62 115.1(13) . . ?
C94 C78 C62 123.6(16) . . ?
C94 C78 C88 121.0(15) . . ?
C31 C79 C71 109.9(12) . . ?
C70 C79 C31 101.5(12) . . ?
C70 C79 C71 110.8(14) . . ?
C70 C79 C87 122.0(12) . . ?
C87 C79 C31 104.3(14) . . ?
C87 C79 C71 107.7(14) . . ?
O9 C80 C47 121.8(15) . . ?
O9 C80 C86 119.3(16) . . ?
C47 C80 C86 118.8(12) . . ?
C59 C81 C97 107.9(16) . . ?
C102 C81 C59 115.1(14) . . ?
C102 C81 C97 113.0(17) . . ?
C99 C82 C62 116.9(16) . . ?
C85 C83 C76 112.9(13) . . ?
O7 C84 C27 106.2(11) . . ?
O7 C84 C60 108.7(13) . . ?
O7 C84 C75 107.9(13) . . ?
C27 C84 C60 115.1(12) . . ?
C27 C84 C75 108.9(13) . . ?
C75 C84 C60 109.7(12) . . ?
O4 C85 C68 123.0(17) . . ?
O4 C85 C83 122.1(15) . . ?
C68 C85 C83 114.9(14) . . ?
C57 C86 C80 118.9(13) . . ?
C97 C87 C79 116.2(14) . . ?
C78 C88 C58 117.2(13) . . ?
O8 C90 C49 121(2) . . ?
O8 C90 C66 126.7(19) . . ?
C66 C90 C49 112.5(18) . . ?
C48 C91 C65 109.5(14) . . ?
C50 C93 C103 111.2(15) . . ?
C78 C94 C96 123.1(16) . . ?
C74 C95 C75 99.1(12) . . ?
O10 C96 C94 121.9(18) . . ?
O10 C96 C99 118.3(19) . . ?
C94 C96 C99 119.8(17) . . ?
C87 C97 C81 115.3(15) . . ?
C82 C99 C96 108.7(16) . . ?
C101 C100 C60 116(2) . . ?
C81 C102 C104 114.3(15) . . ?
C103 C102 C81 112.1(18) . . ?
C103 C102 C104 106.7(19) . . ?
C102 C103 C93 115.2(17) . . ?
C106 C103 C93 115.4(17) . . ?
C106 C103 C102 129(2) . . ?
C105 C104 C102 109.8(18) . . ?
C107 C105 C104 106(2) . . ?
C103 C106 C107 110.3(16) . . ?
O11 C107 C105 117.1(11) . . ?
O11 C107 C106 116.5(11) . . ?
C105 C107 C106 126.0(16) . . ?
O6 S1 C92 102.5(9) . . ?
O6 S1 C98 103.6(10) . . ?
C98 S1 C92 95.3(10) . . ?

loop_
_geom_bond_atom_site_label_1
_geom_bond_atom_site_label_2
_geom_bond_distance
_geom_bond_site_symmetry_2
_geom_bond_publ_flag
Au1 Au2 2.9417(6) 2_665 ?
Au1 C3 2.200(10) 2_665 ?
Au1 C6 2.211(11) . ?
Au1 C9 2.250(13) 2_665 ?
Au1 C28 2.257(10) . ?
Au2 Au1 2.9417(6) 2_665 ?
Au2 Au2 2.9168(8) 2_665 ?
Au2 Au3 3.0193(6) . ?
Au2 Au4 2.9121(6) . ?
Au2 Au5 2.9692(6) . ?
Au2 C7 1.996(12) . ?
Au2 C28 1.992(12) . ?
Au3 Au4 3.3007(7) . ?
Au3 C1 2.023(12) . ?
Au3 C3 1.990(12) . ?
Au4 C1 2.196(12) . ?
Au4 C2 1.963(13) . ?
Au4 C27 2.216(12) . ?
Au5 C2 2.216(11) . ?
Au5 C7 2.203(10) 2_665 ?
Au5 C19 2.175(14) . ?
Au5 C38 2.220(11) 2_665 ?
O1 C8 1.431(15) . ?
O2 C25 1.444(11) . ?
O3 C11 1.458(14) . ?
O4 C85 1.209(17) . ?
O5 C70 1.438(10) . ?
O7 C84 1.473(18) . ?
O8 C90 1.19(2) . ?
O9 C80 1.230(18) . ?
O10 C96 1.26(2) . ?
O11 C107 1.297(13) . ?
C1 C27 1.186(17) . ?
C2 C19 1.219(19) . ?
C3 Au1 2.200(10) 2_665 ?
C3 C9 1.231(17) . ?
C4 C5 1.542(17) . ?
C4 C8 1.604(17) . ?
C4 C23 1.549(16) . ?
C4 C41 1.546(16) . ?
C5 C17 1.528(17) . ?
C5 C54 1.508(17) . ?
C6 C8 1.428(17) . ?
C6 C28 1.247(16) . ?
C7 Au5 2.203(10) 2_665 ?
C7 C38 1.264(17) . ?
C8 C53 1.583(17) . ?
C9 Au1 2.250(13) 2_665 ?
C9 C11 1.482(18) . ?
C10 C11 1.540(16) . ?
C10 C18 1.546(16) . ?
C11 C32 1.557(17) . ?
C12 C21 1.610(17) . ?
C12 C24 1.534(19) . ?
C12 C25 1.554(19) . ?
C12 C26 1.507(17) . ?
C13 C32 1.500(17) . ?
C13 C46 1.559(18) . ?
C14 C24 1.493(19) . ?
C14 C39 1.526(19) . ?
C14 C42 1.504(17) . ?
C15 C17 1.532(17) . ?
C15 C36 1.538(17) . ?
C15 C62 1.544(18) . ?
C16 C18 1.558(15) . ?
C16 C32 1.521(17) . ?
C16 C64 1.497(16) . ?
C17 C58 1.57(2) . ?
C19 C70 1.52(2) . ?
C20 C40 1.515(19) . ?
C20 C42 1.546(16) . ?
C20 C56 1.563(19) . ?
C21 C63 1.511(18) . ?
C22 C41 1.507(19) . ?
C23 C36 1.524(16) . ?
C24 C33 1.514(17) . ?
C25 C35 1.524(18) . ?
C25 C38 1.481(17) . ?
C26 C43 1.577(17) . ?
C27 C84 1.488(17) . ?
C29 C47 1.55(2) . ?
C29 C72 1.569(19) . ?
C30 C32 1.595(17) . ?
C30 C77 1.58(2) . ?
C31 C34 1.56(2) . ?
C31 C59 1.46(2) . ?
C31 C79 1.55(2) . ?
C33 C35 1.51(2) . ?
C34 C44 1.52(2) . ?
C37 C45 1.509(18) . ?
C37 C51 1.45(2) . ?
C37 C76 1.54(2) . ?
C38 Au5 2.220(11) 2_665 ?
C39 C55 1.52(2) . ?
C40 C49 1.30(2) . ?
C40 C55 1.50(2) . ?
C42 C43 1.535(17) . ?
C44 C70 1.53(2) . ?
C45 C61 1.53(2) . ?
C45 C65 1.55(2) . ?
C46 C69 1.530(19) . ?
C47 C80 1.45(2) . ?
C48 C51 1.49(2) . ?
C48 C91 1.51(2) . ?
C49 C90 1.56(2) . ?
C50 C59 1.54(3) . ?
C50 C93 1.52(2) . ?
C51 C68 1.386(19) . ?
C52 C64 1.514(16) . ?
C52 C67 1.570(17) . ?
C53 C54 1.484(17) . ?
C56 C66 1.49(2) . ?
C57 C67 1.52(2) . ?
C57 C72 1.40(2) . ?
C57 C86 1.361(19) . ?
C58 C88 1.63(2) . ?
C59 C81 1.52(2) . ?
C60 C73 1.41(2) . ?
C60 C74 1.55(2) . ?
C60 C84 1.525(19) . ?
C60 C100 1.58(2) . ?
C61 C73 1.511(19) . ?
C62 C78 1.53(2) . ?
C62 C82 1.51(2) . ?
C64 C69 1.482(16) . ?
C65 C74 1.530(17) . ?
C65 C91 1.56(2) . ?
C66 C90 1.50(3) . ?
C68 C85 1.46(2) . ?
C69 C72 1.541(17) . ?
C70 C79 1.54(2) . ?
C71 C79 1.579(19) . ?
C71 C89 1.46(2) . ?
C74 C95 1.57(2) . ?
C75 C84 1.50(2) . ?
C75 C95 1.61(2) . ?
C76 C83 1.567(19) . ?
C78 C88 1.41(2) . ?
C78 C94 1.30(2) . ?
C79 C87 1.54(2) . ?
C80 C86 1.50(2) . ?
C81 C97 1.55(3) . ?
C81 C102 1.47(3) . ?
C82 C99 1.50(2) . ?
C83 C85 1.49(2) . ?
C87 C97 1.48(2) . ?
C93 C103 1.54(3) . ?
C94 C96 1.40(3) . ?
C96 C99 1.563(13) . ?
C100 C101 1.46(3) . ?
C102 C103 1.433(13) . ?
C102 C104 1.69(3) . ?
C103 C106 1.430(12) . ?
C104 C105 1.435(13) . ?
C105 C107 1.429(12) . ?
C106 C107 1.431(12) . ?
S1 O6 1.472(13) . ?
S1 C92 1.76(2) . ?
S1 C98 1.756(19) . ?

loop_
_twin_individual_id
_twin_individual_mass_fraction_refined
1 0.844(8)
2 0.156(8)

loop_
_smtbx_masks_void_nr
_smtbx_masks_void_average_x
_smtbx_masks_void_average_y
_smtbx_masks_void_average_z
_smtbx_masks_void_volume
_smtbx_masks_void_count_electrons
_smtbx_masks_void_content
1 -0.030 -0.850 0.000 3407.1 869.2 ?
2 0.120 0.788 0.564 18.5 0.0 ?
3 0.380 0.288 0.436 18.5 0.0 ?
4 0.620 0.712 0.436 18.5 0.0 ?
5 0.880 0.212 0.564 18.5 0.0 ?
